data_2204765
loop_
_publ_author_name
'Song, Cheng'
'Li, Yi-Zhi'
'Chen, Ya-Qing'
'Xiao, Shou-Jun'
'You, Xiao-Zeng'

_publ_section_title
;
 Poly[[terachlorogold(III)potassium(I)(<i>Au{---</i>K})]-\m-4,4'-bipyridine]
;
_journal_issue 12
_journal_name_full 'Acta Crystallographica Section E'
_journal_page_first m1741
_journal_page_last m1743
_journal_paper_doi 10.1107/S1600536804026996
_journal_volume 60
_journal_year 2004
_chemical_formula_iupac '[K Au Cl4 (C10 H8 N2)]'
_chemical_formula_moiety 'C10 H8 Au Cl4 K N2'
_chemical_formula_sum 'C10 H8 Au Cl4 K N2'
_chemical_formula_weight 534.05
_chemical_name_systematic
;
Poly[[terachlorogold(III)potassium(I)(Au---K)]-\m-4,4'-bipyridine]
;
_space_group_IT_number 72
_symmetry_cell_setting orthorhombic
_symmetry_space_group_name_Hall '-I 2 2c'
_symmetry_space_group_name_H-M 'I b a m'
_atom_sites_solution_hydrogens geom
_atom_sites_solution_primary direct
_atom_sites_solution_secondary difmap
_audit_creation_method SHELXL-97
_cell_angle_alpha 90.00
_cell_angle_beta 90.00
_cell_angle_gamma 90.00
_cell_formula_units_Z 4
_cell_length_a 12.900(3)
_cell_length_b 7.8312(19)
_cell_length_c 14.722(4)
_cell_measurement_reflns_used 732
_cell_measurement_temperature 293(2)
_cell_measurement_theta_max 27.42
_cell_measurement_theta_min 2.71
_cell_volume 1487.3(6)
_computing_cell_refinement SMART
_computing_data_collection 'SMART (Bruker, 2000)'
_computing_data_reduction 'SAINT (Bruker, 2000)'
_computing_molecular_graphics SHELXTL
_computing_publication_material SHELXTL
_computing_structure_refinement SHELXTL
_computing_structure_solution 'SHELXTL (Bruker, 2000)'
_diffrn_ambient_temperature 293(2)
_diffrn_measured_fraction_theta_full 0.999
_diffrn_measured_fraction_theta_max 0.999
_diffrn_measurement_device_type 'Bruker SMART APEX CCD area-detector'
_diffrn_measurement_method '\f and \w'
_diffrn_radiation_monochromator graphite
_diffrn_radiation_source 'sealed tube'
_diffrn_radiation_type MoK\a
_diffrn_radiation_wavelength 0.71073
_diffrn_reflns_av_R_equivalents 0.0396
_diffrn_reflns_av_sigmaI/netI 0.0408
_diffrn_reflns_limit_h_max 16
_diffrn_reflns_limit_h_min -16
_diffrn_reflns_limit_k_max 10
_diffrn_reflns_limit_k_min -9
_diffrn_reflns_limit_l_max 11
_diffrn_reflns_limit_l_min -18
_diffrn_reflns_number 4067
_diffrn_reflns_theta_full 27.00
_diffrn_reflns_theta_max 27.00
_diffrn_reflns_theta_min 2.77
_exptl_absorpt_coefficient_mu 10.871
_exptl_absorpt_correction_T_max 0.11
_exptl_absorpt_correction_T_min 0.09
_exptl_absorpt_correction_type multi-scan
_exptl_absorpt_process_details '(SADABS; Bruker, 2000)'
_exptl_crystal_colour yellow
_exptl_crystal_density_diffrn 2.385
_exptl_crystal_density_method 'not measured'
_exptl_crystal_description slice
_exptl_crystal_F_000 992
_exptl_crystal_size_max 0.30
_exptl_crystal_size_mid 0.20
_exptl_crystal_size_min 0.20
_refine_diff_density_max 1.186
_refine_diff_density_min -1.075
_refine_ls_extinction_method none
_refine_ls_goodness_of_fit_ref 1.086
_refine_ls_hydrogen_treatment constr
_refine_ls_matrix_type full
_refine_ls_number_parameters 48
_refine_ls_number_reflns 848
_refine_ls_number_restraints 1
_refine_ls_restrained_S_all 1.086
_refine_ls_R_factor_all 0.0653
_refine_ls_R_factor_gt 0.0399
_refine_ls_shift/su_max 0.000
_refine_ls_shift/su_mean 0.000
_refine_ls_structure_factor_coef Fsqd
_refine_ls_weighting_details 'calc w = 1/[\s^2^(Fo^2^)+(0.0588P)^2^] where P = (Fo^2^+2Fc^2^)/3'
_refine_ls_weighting_scheme calc
_refine_ls_wR_factor_gt 0.0942
_refine_ls_wR_factor_ref 0.0994
_reflns_number_gt 629
_reflns_number_total 848
_reflns_threshold_expression I>2\s(I)
_cod_data_source_file ob6430.cif
_cod_data_source_block I
_cod_original_sg_symbol_H-M 'I b a m '
_cod_database_code 2204765
_cod_database_fobs_code 2204765

loop_
_symmetry_equiv_pos_as_xyz
'x, y, z'
'-x, -y, z'
'x, -y, -z+1/2'
'-x, y, -z+1/2'
'x+1/2, y+1/2, z+1/2'
'-x+1/2, -y+1/2, z+1/2'
'x+1/2, -y+1/2, -z+1'
'-x+1/2, y+1/2, -z+1'
'-x, -y, -z'
'x, y, -z'
'-x, y, z-1/2'
'x, -y, z-1/2'
'-x+1/2, -y+1/2, -z+1/2'
'x+1/2, y+1/2, -z+1/2'
'-x+1/2, y+1/2, z'
'x+1/2, -y+1/2, z'

loop_
_atom_site_label
_atom_site_fract_x
_atom_site_fract_y
_atom_site_fract_z
_atom_site_U_iso_or_equiv
_atom_site_adp_type
_atom_site_calc_flag
_atom_site_refinement_flags
_atom_site_occupancy
_atom_site_type_symbol
K1 1.0000 0.0000 0.2500 0.0473(8) Uani d S 1 K
N1 0.7666(7) 0.0000 0.2500 0.051(3) Uani d S 1 N
C1 0.55645(19) 0.0000 0.2500 0.036(2) Uani d SD 1 C
C2 0.6098(6) 0.0692(12) 0.3231(7) 0.043(2) Uani d . 1 C
H2 0.5746 0.1168 0.3720 0.051 Uiso calc R 1 H
C3 0.7190(6) 0.0653(12) 0.3211(7) 0.045(2) Uani d . 1 C
H3 0.7571 0.1085 0.3695 0.054 Uiso calc R 1 H
Au1 1.0000 0.0000 0.0000 0.0346(2) Uani d S 1 Au
Cl1 1.15612(19) -0.1367(4) 0.0000 0.0408(6) Uani d S 1 Cl
Cl2 1.0838(2) 0.2579(4) 0.0000 0.0452(7) Uani d S 1 Cl

loop_
_atom_site_aniso_label
_atom_site_aniso_U_11
_atom_site_aniso_U_22
_atom_site_aniso_U_33
_atom_site_aniso_U_12
_atom_site_aniso_U_13
_atom_site_aniso_U_23
K1 0.0266(16) 0.055(2) 0.060(2) 0.000 0.000 0.000
N1 0.015(4) 0.049(6) 0.090(8) 0.000 0.000 0.010(7)
C1 0.025(5) 0.032(5) 0.051(6) 0.000 0.000 0.008(6)
C2 0.020(4) 0.059(5) 0.050(5) 0.000(3) -0.005(3) 0.001(4)
C3 0.024(4) 0.048(5) 0.062(6) 0.006(3) -0.008(4) -0.007(4)
Au1 0.0165(3) 0.0388(3) 0.0486(4) -0.0013(2) 0.000 0.000
Cl1 0.0149(10) 0.0473(15) 0.0601(18) 0.0065(11) 0.000 0.000
Cl2 0.0246(12) 0.0365(15) 0.074(2) -0.0046(10) 0.000 0.000

loop_
_atom_type_symbol
_atom_type_description
_atom_type_scat_dispersion_real
_atom_type_scat_dispersion_imag
_atom_type_scat_source
C C 0.0033 0.0016 'International Tables Vol C Tables 4.2.6.8 and 6.1.1.4'
H H 0.0000 0.0000 'International Tables Vol C Tables 4.2.6.8 and 6.1.1.4'
N N 0.0061 0.0033 'International Tables Vol C Tables 4.2.6.8 and 6.1.1.4'
Au Au -2.0133 8.8022 'International Tables Vol C Tables 4.2.6.8 and 6.1.1.4'
K K 0.2009 0.2494 'International Tables Vol C Tables 4.2.6.8 and 6.1.1.4'
Cl Cl 0.1484 0.1585 'International Tables Vol C Tables 4.2.6.8 and 6.1.1.4'

loop_
_geom_angle_atom_site_label_1
_geom_angle_atom_site_label_2
_geom_angle_atom_site_label_3
_geom_angle_site_symmetry_1
_geom_angle_site_symmetry_3
_geom_angle
_geom_angle_publ_flag
N1 K1 N1 . 2_755 180.0 yes
N1 K1 Au1 2_755 3 90.0 ?
N1 K1 Au1 . 3 90.0 ?
N1 K1 Au1 2_755 . 90.0 ?
N1 K1 Au1 . . 90.0 yes
Au1 K1 Au1 . 3 180.0 yes
C3 N1 C3 3 . 124.3(10) ?
C3 N1 K1 3 . 117.8(5) ?
C3 N1 K1 . . 117.8(5) ?
C2 C1 C2 . 3 120.5(7) ?
C2 C1 C1 . 2_655 119.8(4) ?
C2 C1 C1 3 2_655 119.8(4) ?
C1 C2 C3 . . 118.1(8) ?
C1 C2 H2 . . 120.9 ?
C3 C2 H2 . . 120.9 ?
N1 C3 C2 . . 119.4(9) ?
N1 C3 H3 . . 120.3 ?
C2 C3 H3 . . 120.3 ?
Cl1 Au1 Cl1 9_755 . 180.00(14) ?
Cl1 Au1 Cl2 9_755 . 90.16(11) ?
Cl1 Au1 Cl2 . . 89.84(11) yes
Cl1 Au1 Cl2 9_755 9_755 89.84(11) ?
Cl1 Au1 Cl2 . 9_755 90.16(11) ?
Cl2 Au1 Cl2 . 9_755 180.00(14) ?
Cl1 Au1 K1 9_755 9_755 90.0 ?
Cl1 Au1 K1 . 9_755 90.0 ?
Cl2 Au1 K1 . 9_755 90.0 ?
Cl2 Au1 K1 9_755 9_755 90.0 ?
Cl1 Au1 K1 9_755 . 90.0 ?
Cl1 Au1 K1 . . 90.0 ?
Cl2 Au1 K1 . . 90.0 ?
Cl2 Au1 K1 9_755 . 90.0 ?
K1 Au1 K1 . 9_755 180.0 yes

loop_
_geom_bond_atom_site_label_1
_geom_bond_atom_site_label_2
_geom_bond_site_symmetry_2
_geom_bond_distance
_geom_bond_publ_flag
K1 N1 2_755 3.010(9) ?
K1 N1 . 3.010(9) yes
K1 Au1 3 3.6805(10) ?
K1 Au1 . 3.6805(10) yes
N1 C3 3 1.317(10) ?
N1 C3 . 1.317(10) ?
C1 C2 . 1.387(9) ?
C1 C2 3 1.387(9) ?
C1 C1 2_655 1.457(5) ?
C2 C3 . 1.409(11) ?
C2 H2 . 0.9300 ?
C3 H3 . 0.9300 ?
Au1 Cl1 9_755 2.281(2) ?
Au1 Cl1 . 2.281(2) yes
Au1 Cl2 . 2.291(3) yes
Au1 Cl2 9_755 2.291(3) ?
Au1 K1 9_755 3.6805(10) ?

loop_
_geom_hbond_atom_site_label_D
_geom_hbond_atom_site_label_H
_geom_hbond_atom_site_label_A
_geom_hbond_site_symmetry_A
_geom_hbond_distance_DH
_geom_hbond_distance_HA
_geom_hbond_distance_DA
_geom_hbond_angle_DHA
_geom_hbond_publ_flag
C2 H2 Cl1 5_455 0.93 2.90 3.528(10) 126 no
